data_4111002
loop_
_publ_author_name
'Natalie E. Mansfield'
'Joanna Grundy'
'Martyn P. Coles'
'Anthony G. Avent'
'Peter B. Hitchcock'

_publ_section_title
;
 A Conformational Study of Phospha(III)- and Phospha(V)-guanidine
 Compounds
;
_journal_name_full 'Journal of the American Chemical Society'
_journal_page_first 13879
_journal_page_last 13893
_journal_paper_doi 10.1021/ja064212t
_journal_volume 128
_journal_year 2006
_chemical_compound_source 'synthesis as described'
_chemical_formula_moiety 'C19 H37 N2 P S'
_chemical_formula_sum 'C19 H37 N2 P S'
_chemical_formula_weight 356.54
_chemical_name_systematic
;
 ?
;
_space_group_IT_number 2
_symmetry_cell_setting triclinic
_symmetry_Int_Tables_number 2
_symmetry_space_group_name_Hall '-P 1'
_symmetry_space_group_name_H-M 'P -1'
_atom_sites_solution_hydrogens geom
_atom_sites_solution_primary direct
_atom_sites_solution_secondary difmap
_audit_conform_dict_location ftp://ftp.iucr.org/pub/cif_core.dic
_audit_conform_dict_name cif_core.dic
_audit_conform_dict_version 2.3
_audit_creation_date 2005-06-17T14:44:16-00:00
_audit_creation_method 'WinGX routine CIF_UPDATE'
_cell_angle_alpha 77.228(2)
_cell_angle_beta 77.769(2)
_cell_angle_gamma 76.842(2)
_cell_formula_units_Z 2
_cell_length_a 8.9912(3)
_cell_length_b 10.0100(3)
_cell_length_c 12.4892(5)
_cell_measurement_reflns_used 9414
_cell_measurement_temperature 173(2)
_cell_measurement_theta_max 26.022
_cell_measurement_theta_min 3.395
_cell_measurement_wavelength 0.71073
_cell_volume 1051.90(6)
_computing_cell_refinement 'HKL Scalepack (Otwinowski & Minor 1997)'
_computing_data_collection 'Collect (Nonius BV, 1997-2000)'
_computing_data_reduction 'HKL Denzo and Scalepack (Otwinowski & Minor 1997)'
_computing_molecular_graphics 'Ortep-3 for Windows (Farrugia, 1997)'
_computing_publication_material 'WinGX publication routines (Farrugia, 1999)'
_computing_structure_refinement 'SHELXL-97 (Sheldrick, 1997)'
_computing_structure_solution 'SHELXS-86 (Sheldrick, 1986)'
_diffrn_ambient_temperature 173(2)
_diffrn_detector 'CCD plate'
_diffrn_detector_area_resol_mean 9
_diffrn_measured_fraction_theta_full 0.99
_diffrn_measured_fraction_theta_max 0.99
_diffrn_measurement_device '95mm CCD camera on \k-goniostat'
_diffrn_measurement_device_type KappaCCD
_diffrn_measurement_method 'CCD rotation images, thick slices'
_diffrn_orient_matrix_type 'by Nonius Collect from scalepack cell'
_diffrn_orient_matrix_UB_11 0.973012E-1
_diffrn_orient_matrix_UB_12 -0.570955E-1
_diffrn_orient_matrix_UB_13 0.251397E-1
_diffrn_orient_matrix_UB_21 0.506946E-1
_diffrn_orient_matrix_UB_22 -0.441E-4
_diffrn_orient_matrix_UB_23 -0.794136E-1
_diffrn_orient_matrix_UB_31 0.373782E-1
_diffrn_orient_matrix_UB_32 0.873192E-1
_diffrn_orient_matrix_UB_33 -0.16826E-2
_diffrn_radiation_monochromator graphite
_diffrn_radiation_probe x-ray
_diffrn_radiation_type MoK\a
_diffrn_radiation_wavelength 0.71073
_diffrn_reflns_av_R_equivalents 0.0491
_diffrn_reflns_av_unetI/netI 0.0388
_diffrn_reflns_limit_h_max 11
_diffrn_reflns_limit_h_min -10
_diffrn_reflns_limit_k_max 11
_diffrn_reflns_limit_k_min -12
_diffrn_reflns_limit_l_max 14
_diffrn_reflns_limit_l_min -15
_diffrn_reflns_number 14932
_diffrn_reflns_theta_full 26.1
_diffrn_reflns_theta_max 26.1
_diffrn_reflns_theta_min 3.46
_diffrn_source 'Enraf Nonius FR590'
_exptl_absorpt_coefficient_mu 0.232
_exptl_absorpt_correction_type none
_exptl_crystal_colour colourless
_exptl_crystal_density_diffrn 1.126
_exptl_crystal_description prism
_exptl_crystal_F_000 392
_exptl_crystal_size_max 0.2
_exptl_crystal_size_mid 0.2
_exptl_crystal_size_min 0.2
_refine_diff_density_max 0.253
_refine_diff_density_min -0.214
_refine_diff_density_rms 0.041
_refine_ls_extinction_method none
_refine_ls_goodness_of_fit_ref 1.016
_refine_ls_hydrogen_treatment mixed
_refine_ls_matrix_type full
_refine_ls_number_parameters 212
_refine_ls_number_reflns 4138
_refine_ls_number_restraints 0
_refine_ls_restrained_S_all 1.016
_refine_ls_R_factor_all 0.0502
_refine_ls_R_factor_gt 0.0373
_refine_ls_shift/su_max 0.001
_refine_ls_shift/su_mean 0
_refine_ls_structure_factor_coef Fsqd
_refine_ls_weighting_details 'calc w=1/[\s^2^(Fo^2^)+(0.0318P)^2^+0.4635P] where P=(Fo^2^+2Fc^2^)/3'
_refine_ls_weighting_scheme calc
_refine_ls_wR_factor_gt 0.0829
_refine_ls_wR_factor_ref 0.0891
_reflns_number_gt 3401
_reflns_number_total 4138
_reflns_threshold_expression >2sigma(I)
_cod_data_source_file ja064212tsi20060615_043001.cif
_cod_data_source_block jun1705
_cod_database_code 4111002

loop_
_symmetry_equiv_pos_as_xyz
'x, y, z'
'-x, -y, -z'

loop_
_atom_site_label
_atom_site_type_symbol
_atom_site_fract_x
_atom_site_fract_y
_atom_site_fract_z
_atom_site_U_iso_or_equiv
_atom_site_adp_type
_atom_site_occupancy
_atom_site_symmetry_multiplicity
_atom_site_calc_flag
_atom_site_refinement_flags
S S 0.43313(5) 0.38409(4) 0.35286(4) 0.03105(12) Uani 1 1 d .
P P 0.66045(5) 0.35106(4) 0.33732(3) 0.02275(11) Uani 1 1 d .
N1 N 0.6584(2) 0.3135(2) 0.12903(14) 0.0514(5) Uani 1 1 d .
H1X H 0.565(3) 0.334(2) 0.1609(18) 0.053(6) Uiso 1 1 d .
N2 N 0.90373(15) 0.27516(14) 0.19071(11) 0.0271(3) Uani 1 1 d .
C1 C 0.74164(18) 0.20617(15) 0.43875(13) 0.0232(3) Uani 1 1 d .
H1 H 0.857 0.1967 0.423 0.028 Uiso 1 1 calc R
C2 C 0.7021(2) 0.06869(16) 0.42860(14) 0.0285(4) Uani 1 1 d .
H2A H 0.5882 0.0783 0.4389 0.034 Uiso 1 1 calc R
H2B H 0.7464 0.0482 0.353 0.034 Uiso 1 1 calc R
C3 C 0.7661(2) -0.05184(17) 0.51524(15) 0.0342(4) Uani 1 1 d .
H3A H 0.7332 -0.1377 0.5098 0.041 Uiso 1 1 calc R
H3B H 0.8807 -0.0684 0.4994 0.041 Uiso 1 1 calc R
C4 C 0.7099(2) -0.02192(19) 0.63292(15) 0.0379(4) Uani 1 1 d .
H4A H 0.7596 -0.0991 0.6861 0.046 Uiso 1 1 calc R
H4B H 0.5964 -0.0171 0.6523 0.046 Uiso 1 1 calc R
C5 C 0.7478(2) 0.11498(18) 0.64346(15) 0.0359(4) Uani 1 1 d .
H5A H 0.8616 0.1061 0.6331 0.043 Uiso 1 1 calc R
H5B H 0.7034 0.1347 0.7192 0.043 Uiso 1 1 calc R
C6 C 0.6830(2) 0.23612(17) 0.55730(13) 0.0300(4) Uani 1 1 d .
H6A H 0.7147 0.3222 0.5634 0.036 Uiso 1 1 calc R
H6B H 0.5683 0.2516 0.5727 0.036 Uiso 1 1 calc R
C7 C 0.73131(18) 0.50575(16) 0.34613(13) 0.0247(3) Uani 1 1 d .
H7 H 0.6712 0.5388 0.4155 0.03 Uiso 1 1 calc R
C8 C 0.9036(2) 0.48068(17) 0.35514(15) 0.0325(4) Uani 1 1 d .
H8A H 0.9238 0.4097 0.4221 0.039 Uiso 1 1 calc R
H8B H 0.9675 0.4443 0.289 0.039 Uiso 1 1 calc R
C9 C 0.9500(2) 0.61559(19) 0.36277(16) 0.0386(4) Uani 1 1 d .
H9A H 0.8943 0.6462 0.4332 0.046 Uiso 1 1 calc R
H9B H 1.0626 0.5978 0.3641 0.046 Uiso 1 1 calc R
C10 C 0.9127(2) 0.7310(2) 0.26513(17) 0.0442(5) Uani 1 1 d .
H10A H 0.9386 0.818 0.275 0.053 Uiso 1 1 calc R
H10B H 0.9768 0.7048 0.1953 0.053 Uiso 1 1 calc R
C11 C 0.7424(2) 0.75640(19) 0.25604(17) 0.0417(5) Uani 1 1 d .
H11A H 0.723 0.8277 0.1891 0.05 Uiso 1 1 calc R
H11B H 0.6789 0.7932 0.3221 0.05 Uiso 1 1 calc R
C12 C 0.6931(2) 0.62316(17) 0.24826(15) 0.0328(4) Uani 1 1 d .
H12A H 0.747 0.5928 0.1774 0.039 Uiso 1 1 calc R
H12B H 0.5802 0.6424 0.2479 0.039 Uiso 1 1 calc R
C13 C 0.75708(19) 0.30365(16) 0.20005(13) 0.0251(3) Uani 1 1 d .
C14 C 0.6773(2) 0.23807(19) 0.03775(15) 0.0338(4) Uani 1 1 d .
H14 H 0.7862 0.1848 0.0259 0.041 Uiso 1 1 calc R
C15 C 0.5682(3) 0.1358(2) 0.0673(3) 0.0731(8) Uani 1 1 d .
H15A H 0.5892 0.0704 0.1357 0.11 Uiso 1 1 calc R
H15B H 0.5838 0.0841 0.0064 0.11 Uiso 1 1 calc R
H15C H 0.4609 0.1866 0.0788 0.11 Uiso 1 1 calc R
C16 C 0.6499(3) 0.3406(3) -0.06727(18) 0.0624(7) Uani 1 1 d .
H16A H 0.7226 0.4051 -0.0843 0.094 Uiso 1 1 calc R
H16B H 0.5434 0.3933 -0.057 0.094 Uiso 1 1 calc R
H16C H 0.6661 0.2902 -0.129 0.094 Uiso 1 1 calc R
C17 C 1.01041(19) 0.25345(18) 0.08758(13) 0.0297(4) Uani 1 1 d .
H17 H 0.9543 0.2901 0.0229 0.036 Uiso 1 1 calc R
C18 C 1.0767(2) 0.0990(2) 0.09173(17) 0.0486(5) Uani 1 1 d .
H18A H 0.9925 0.0489 0.098 0.073 Uiso 1 1 calc R
H18B H 1.1291 0.0627 0.1564 0.073 Uiso 1 1 calc R
H18C H 1.1511 0.0857 0.0234 0.073 Uiso 1 1 calc R
C19 C 1.1375(2) 0.3352(2) 0.07738(17) 0.0470(5) Uani 1 1 d .
H19A H 1.0917 0.4343 0.0752 0.071 Uiso 1 1 calc R
H19B H 1.2119 0.3238 0.0088 0.071 Uiso 1 1 calc R
H19C H 1.191 0.3003 0.1416 0.071 Uiso 1 1 calc R

loop_
_atom_site_aniso_label
_atom_site_aniso_U_11
_atom_site_aniso_U_22
_atom_site_aniso_U_33
_atom_site_aniso_U_23
_atom_site_aniso_U_13
_atom_site_aniso_U_12
S 0.0257(2) 0.0348(2) 0.0327(2) -0.01156(19) -0.00289(17) -0.00231(17)
P 0.0261(2) 0.0229(2) 0.0197(2) -0.00711(16) -0.00286(16) -0.00326(16)
N1 0.0341(9) 0.0870(14) 0.0357(10) -0.0396(10) -0.0156(8) 0.0199(9)
N2 0.0289(7) 0.0305(7) 0.0230(7) -0.0098(6) -0.0012(6) -0.0060(6)
C1 0.0268(8) 0.0229(8) 0.0200(8) -0.0042(6) -0.0036(6) -0.0051(6)
C2 0.0370(9) 0.0259(8) 0.0246(9) -0.0072(7) -0.0047(7) -0.0079(7)
C3 0.0444(10) 0.0238(8) 0.0352(10) -0.0042(8) -0.0087(8) -0.0072(7)
C4 0.0526(12) 0.0335(10) 0.0287(10) 0.0017(8) -0.0106(8) -0.0139(8)
C5 0.0488(11) 0.0367(10) 0.0239(9) -0.0034(8) -0.0101(8) -0.0103(8)
C6 0.0412(10) 0.0283(9) 0.0212(8) -0.0069(7) -0.0043(7) -0.0069(7)
C7 0.0321(9) 0.0224(8) 0.0210(8) -0.0079(7) -0.0033(7) -0.0049(6)
C8 0.0375(10) 0.0296(9) 0.0340(10) -0.0087(8) -0.0105(8) -0.0067(7)
C9 0.0438(11) 0.0363(10) 0.0422(11) -0.0124(9) -0.0092(9) -0.0138(8)
C10 0.0568(13) 0.0368(10) 0.0428(12) -0.0068(9) -0.0013(10) -0.0231(9)
C11 0.0571(12) 0.0274(9) 0.0393(11) 0.0009(8) -0.0083(9) -0.0120(8)
C12 0.0437(10) 0.0274(9) 0.0271(9) -0.0017(7) -0.0092(8) -0.0064(7)
C13 0.0328(9) 0.0218(8) 0.0197(8) -0.0054(6) -0.0049(7) -0.0013(6)
C14 0.0305(9) 0.0413(10) 0.0327(10) -0.0191(8) -0.0089(7) 0.0024(7)
C15 0.0543(15) 0.0475(13) 0.112(2) -0.0256(14) 0.0070(14) -0.0083(11)
C16 0.0917(19) 0.0635(15) 0.0358(12) -0.0128(11) -0.0235(12) -0.0068(13)
C17 0.0279(9) 0.0384(9) 0.0196(8) -0.0062(7) -0.0030(7) 0.0002(7)
C18 0.0540(13) 0.0475(12) 0.0417(12) -0.0207(10) -0.0154(10) 0.0146(9)
C19 0.0334(10) 0.0689(14) 0.0343(11) 0.0013(10) -0.0019(8) -0.0146(10)

loop_
_atom_type_symbol
_atom_type_description
_atom_type_scat_dispersion_real
_atom_type_scat_dispersion_imag
_atom_type_scat_source
C C 0.0033 0.0016 'International Tables Vol C Tables 4.2.6.8 and 6.1.1.4'
H H 0 0 'International Tables Vol C Tables 4.2.6.8 and 6.1.1.4'
N N 0.0061 0.0033 'International Tables Vol C Tables 4.2.6.8 and 6.1.1.4'
P P 0.1023 0.0942 'International Tables Vol C Tables 4.2.6.8 and 6.1.1.4'
S S 0.1246 0.1234 'International Tables Vol C Tables 4.2.6.8 and 6.1.1.4'

loop_
_geom_angle_atom_site_label_1
_geom_angle_atom_site_label_2
_geom_angle_atom_site_label_3
_geom_angle
C1 P C7 107.48(7)
C1 P C13 104.14(7)
C7 P C13 106.02(7)
C1 P S 114.36(6)
C7 P S 112.59(5)
C13 P S 111.58(5)
C13 N1 C14 128.98(15)
C13 N1 H1X 110.4(15)
C14 N1 H1X 113.9(14)
C13 N2 C17 124.61(14)
C6 C1 C2 110.59(13)
C6 C1 P 110.39(10)
C2 C1 P 110.99(11)
C6 C1 H1 108.3
C2 C1 H1 108.3
P C1 H1 108.3
C3 C2 C1 111.12(13)
C3 C2 H2A 109.4
C1 C2 H2A 109.4
C3 C2 H2B 109.4
C1 C2 H2B 109.4
H2A C2 H2B 108
C4 C3 C2 111.72(14)
C4 C3 H3A 109.3
C2 C3 H3A 109.3
C4 C3 H3B 109.3
C2 C3 H3B 109.3
H3A C3 H3B 107.9
C3 C4 C5 111.32(15)
C3 C4 H4A 109.4
C5 C4 H4A 109.4
C3 C4 H4B 109.4
C5 C4 H4B 109.4
H4A C4 H4B 108
C4 C5 C6 111.38(14)
C4 C5 H5A 109.4
C6 C5 H5A 109.4
C4 C5 H5B 109.4
C6 C5 H5B 109.4
H5A C5 H5B 108
C5 C6 C1 111.12(13)
C5 C6 H6A 109.4
C1 C6 H6A 109.4
C5 C6 H6B 109.4
C1 C6 H6B 109.4
H6A C6 H6B 108
C12 C7 C8 110.95(14)
C12 C7 P 109.79(11)
C8 C7 P 115.28(11)
C12 C7 H7 106.8
C8 C7 H7 106.8
P C7 H7 106.8
C9 C8 C7 110.95(14)
C9 C8 H8A 109.4
C7 C8 H8A 109.4
C9 C8 H8B 109.4
C7 C8 H8B 109.4
H8A C8 H8B 108
C10 C9 C8 111.63(15)
C10 C9 H9A 109.3
C8 C9 H9A 109.3
C10 C9 H9B 109.3
C8 C9 H9B 109.3
H9A C9 H9B 108
C11 C10 C9 111.10(16)
C11 C10 H10A 109.4
C9 C10 H10A 109.4
C11 C10 H10B 109.4
C9 C10 H10B 109.4
H10A C10 H10B 108
C10 C11 C12 111.76(15)
C10 C11 H11A 109.3
C12 C11 H11A 109.3
C10 C11 H11B 109.3
C12 C11 H11B 109.3
H11A C11 H11B 107.9
C11 C12 C7 111.40(14)
C11 C12 H12A 109.3
C7 C12 H12A 109.3
C11 C12 H12B 109.3
C7 C12 H12B 109.3
H12A C12 H12B 108
N2 C13 N1 133.27(16)
N2 C13 P 112.45(11)
N1 C13 P 114.17(12)
N1 C14 C16 109.47(16)
N1 C14 C15 110.16(18)
C16 C14 C15 111.46(19)
N1 C14 H14 108.6
C16 C14 H14 108.6
C15 C14 H14 108.6
C14 C15 H15A 109.5
C14 C15 H15B 109.5
H15A C15 H15B 109.5
C14 C15 H15C 109.5
H15A C15 H15C 109.5
H15B C15 H15C 109.5
C14 C16 H16A 109.5
C14 C16 H16B 109.5
H16A C16 H16B 109.5
C14 C16 H16C 109.5
H16A C16 H16C 109.5
H16B C16 H16C 109.5
N2 C17 C18 110.03(15)
N2 C17 C19 106.76(14)
C18 C17 C19 111.16(16)
N2 C17 H17 109.6
C18 C17 H17 109.6
C19 C17 H17 109.6
C17 C18 H18A 109.5
C17 C18 H18B 109.5
H18A C18 H18B 109.5
C17 C18 H18C 109.5
H18A C18 H18C 109.5
H18B C18 H18C 109.5
C17 C19 H19A 109.5
C17 C19 H19B 109.5
H19A C19 H19B 109.5
C17 C19 H19C 109.5
H19A C19 H19C 109.5
H19B C19 H19C 109.5

loop_
_geom_bond_atom_site_label_1
_geom_bond_atom_site_label_2
_geom_bond_distance
S P 1.9690(6)
P C1 1.8273(16)
P C7 1.8357(15)
P C13 1.8601(16)
N1 C13 1.356(2)
N1 C14 1.462(2)
N1 H1X 0.85(2)
N2 C13 1.270(2)
N2 C17 1.460(2)
C1 C6 1.534(2)
C1 C2 1.535(2)
C1 H1 1
C2 C3 1.526(2)
C2 H2A 0.99
C2 H2B 0.99
C3 C4 1.522(2)
C3 H3A 0.99
C3 H3B 0.99
C4 C5 1.524(2)
C4 H4A 0.99
C4 H4B 0.99
C5 C6 1.528(2)
C5 H5A 0.99
C5 H5B 0.99
C6 H6A 0.99
C6 H6B 0.99
C7 C12 1.534(2)
C7 C8 1.536(2)
C7 H7 1
C8 C9 1.529(2)
C8 H8A 0.99
C8 H8B 0.99
C9 C10 1.519(3)
C9 H9A 0.99
C9 H9B 0.99
C10 C11 1.518(3)
C10 H10A 0.99
C10 H10B 0.99
C11 C12 1.526(2)
C11 H11A 0.99
C11 H11B 0.99
C12 H12A 0.99
C12 H12B 0.99
C14 C16 1.504(3)
C14 C15 1.511(3)
C14 H14 1
C15 H15A 0.98
C15 H15B 0.98
C15 H15C 0.98
C16 H16A 0.98
C16 H16B 0.98
C16 H16C 0.98
C17 C18 1.519(2)
C17 C19 1.520(3)
C17 H17 1
C18 H18A 0.98
C18 H18B 0.98
C18 H18C 0.98
C19 H19A 0.98
C19 H19B 0.98
C19 H19C 0.98

loop_
_cod_related_entry_id
_cod_related_entry_database
_cod_related_entry_code
1 ChemSpider 30660421
